data_2231870
loop_
_publ_author_name
'Lu, Rong'
'Wang, Wenxia'
'L\"u, Xingqiang'
'Zhao, Shunsheng'

_publ_section_title
;
 2-{[2-(2-Hydroxy-3-methoxybenzylidene)hydrazin-1-ylidene]methyl}-6-methoxyphenol
;
_journal_coeditor_code FL2353
_journal_issue 10
_journal_name_full 'Acta Crystallographica Section E'
_journal_page_first o2702
_journal_paper_doi 10.1107/S1600536811036816
_journal_volume 67
_journal_year 2011
_chemical_formula_iupac 'C16 H16 N2 O4'
_chemical_formula_moiety 'C16 H16 N2 O4'
_chemical_formula_sum 'C16 H16 N2 O4'
_chemical_formula_weight 300.31
_chemical_name_systematic
;
2-{[2-(2-Hydroxy-3-methoxybenzylidene)hydrazin-1-ylidene]methyl}-6-methoxyphenol
;
_space_group_IT_number 14
_symmetry_cell_setting monoclinic
_symmetry_space_group_name_Hall '-P 2ybc'
_symmetry_space_group_name_H-M 'P 1 21/c 1'
_atom_sites_solution_hydrogens geom
_atom_sites_solution_primary direct
_atom_sites_solution_secondary difmap
_audit_creation_method SHELXL97
_cell_angle_alpha 90.00
_cell_angle_beta 95.590(4)
_cell_angle_gamma 90.00
_cell_formula_units_Z 4
_cell_length_a 6.3095(14)
_cell_length_b 17.405(4)
_cell_length_c 13.606(3)
_cell_measurement_reflns_used 8451
_cell_measurement_temperature 296(2)
_cell_measurement_theta_max 26.55
_cell_measurement_theta_min 1.91
_cell_volume 1487.1(6)
_computing_cell_refinement 'SAINT (Bruker, 2001)'
_computing_data_collection 'SMART (Bruker, 2001)'
_computing_data_reduction 'SAINT (Bruker, 2001)'
_computing_molecular_graphics 'SHELXTL (Sheldrick, 2008)'
_computing_publication_material 'SHELXTL (Sheldrick, 2008)'
_computing_structure_refinement 'SHELXL97 (Sheldrick, 2008)'
_computing_structure_solution 'SHELXS97 (Sheldrick, 2008)'
_diffrn_ambient_temperature 296(2)
_diffrn_measured_fraction_theta_full 0.997
_diffrn_measured_fraction_theta_max 0.997
_diffrn_measurement_device_type 'Bruker SMART 1K CCD area-detector'
_diffrn_measurement_method 'thin-slice \w'
_diffrn_radiation_monochromator graphite
_diffrn_radiation_source 'fine-focus sealed tube'
_diffrn_radiation_type MoK\a
_diffrn_radiation_wavelength 0.71073
_diffrn_reflns_av_R_equivalents 0.0519
_diffrn_reflns_av_sigmaI/netI 0.0684
_diffrn_reflns_limit_h_max 7
_diffrn_reflns_limit_h_min -6
_diffrn_reflns_limit_k_max 20
_diffrn_reflns_limit_k_min -18
_diffrn_reflns_limit_l_max 16
_diffrn_reflns_limit_l_min -15
_diffrn_reflns_number 7393
_diffrn_reflns_theta_full 25.10
_diffrn_reflns_theta_max 25.10
_diffrn_reflns_theta_min 1.91
_exptl_absorpt_coefficient_mu 0.098
_exptl_absorpt_correction_T_max 1.0000
_exptl_absorpt_correction_T_min 0.8583
_exptl_absorpt_correction_type multi-scan
_exptl_absorpt_process_details '(SADABS; Sheldrick, 2004)'
_exptl_crystal_colour yellow
_exptl_crystal_density_diffrn 1.341
_exptl_crystal_density_method 'not measured'
_exptl_crystal_description block
_exptl_crystal_F_000 632
_exptl_crystal_size_max 0.250
_exptl_crystal_size_mid 0.20
_exptl_crystal_size_min 0.18
_refine_diff_density_max 0.228
_refine_diff_density_min -0.225
_refine_ls_goodness_of_fit_ref 1.066
_refine_ls_hydrogen_treatment mixed
_refine_ls_matrix_type full
_refine_ls_number_parameters 208
_refine_ls_number_reflns 2648
_refine_ls_number_restraints 0
_refine_ls_restrained_S_all 1.066
_refine_ls_R_factor_all 0.1454
_refine_ls_R_factor_gt 0.0606
_refine_ls_shift/su_max 0.000
_refine_ls_shift/su_mean 0.000
_refine_ls_structure_factor_coef Fsqd
_refine_ls_weighting_details 'calc w = 1/[\s^2^(Fo^2^)+(0.0677P)^2^] where P=(Fo^2^+2Fc^2^)/3'
_refine_ls_weighting_scheme calc
_refine_ls_wR_factor_gt 0.1457
_refine_ls_wR_factor_ref 0.1860
_reflns_number_gt 1133
_reflns_number_total 2648
_reflns_threshold_expression I>2sigma(I)
_cod_data_source_file fl2353.cif
_cod_data_source_block I
_cod_original_cell_volume 1487.0(6)
_cod_original_sg_symbol_H-M 'P 21/c'
_cod_database_code 2231870
_cod_database_fobs_code 2231870

loop_
_symmetry_equiv_pos_as_xyz
'x, y, z'
'-x, y+1/2, -z+1/2'
'-x, -y, -z'
'x, -y-1/2, z-1/2'

loop_
_atom_site_type_symbol
_atom_site_label
_atom_site_fract_x
_atom_site_fract_y
_atom_site_fract_z
_atom_site_U_iso_or_equiv
_atom_site_adp_type
_atom_site_calc_flag
_atom_site_refinement_flags
_atom_site_occupancy
_atom_site_symmetry_multiplicity
O O2 1.1229(5) 0.30718(16) 0.11097(19) 0.0657(8) Uani d . 1 1
O O3 0.3751(4) 0.44682(15) 0.36771(19) 0.0659(8) Uani d . 1 1
N N2 0.6605(5) 0.39741(18) 0.2529(2) 0.0603(9) Uani d . 1 1
N N1 0.8399(5) 0.35841(17) 0.2254(2) 0.0593(9) Uani d . 1 1
C C4 1.1395(6) 0.28216(19) 0.2861(3) 0.0529(10) Uani d . 1 1
O O1 1.4697(4) 0.23030(15) 0.09342(18) 0.0708(8) Uani d . 1 1
C C2 1.4056(6) 0.2325(2) 0.1861(3) 0.0533(10) Uani d . 1 1
O O4 0.0317(4) 0.52385(14) 0.38754(18) 0.0696(8) Uani d . 1 1
C C14 0.0966(6) 0.5236(2) 0.2954(3) 0.0555(10) Uani d . 1 1
C C3 1.2189(6) 0.27497(19) 0.1943(3) 0.0513(9) Uani d . 1 1
C C15 0.2831(6) 0.4809(2) 0.2850(3) 0.0532(10) Uani d . 1 1
C C13 -0.0034(6) 0.5612(2) 0.2144(3) 0.0628(11) Uani d . 1 1
H H13A -0.1247 0.5904 0.2210 0.075 Uiso calc R 1 1
C C10 0.3625(6) 0.4756(2) 0.1936(3) 0.0570(10) Uani d . 1 1
C C8 0.9494(6) 0.3256(2) 0.2985(3) 0.0585(11) Uani d . 1 1
H H8A 0.9043 0.3300 0.3613 0.070 Uiso calc R 1 1
C C11 0.2542(7) 0.5129(2) 0.1132(3) 0.0702(12) Uani d . 1 1
H H11A 0.3043 0.5086 0.0514 0.084 Uiso calc R 1 1
C C5 1.2488(6) 0.2463(2) 0.3685(3) 0.0638(11) Uani d . 1 1
H H5A 1.1981 0.2512 0.4301 0.077 Uiso calc R 1 1
C C7 1.5070(6) 0.1973(2) 0.2683(3) 0.0624(11) Uani d . 1 1
H H7A 1.6292 0.1684 0.2627 0.075 Uiso calc R 1 1
C C9 0.5516(6) 0.4314(2) 0.1809(3) 0.0633(11) Uani d . 1 1
H H9A 0.5963 0.4273 0.1179 0.076 Uiso calc R 1 1
C C6 1.4279(7) 0.2047(2) 0.3592(3) 0.0674(11) Uani d . 1 1
H H6A 1.4980 0.1810 0.4144 0.081 Uiso calc R 1 1
C C16 -0.1522(6) 0.5682(2) 0.4042(3) 0.0783(14) Uani d . 1 1
H H16A -0.1799 0.5635 0.4721 0.117 Uiso calc R 1 1
H H16B -0.2728 0.5497 0.3624 0.117 Uiso calc R 1 1
H H16C -0.1274 0.6211 0.3893 0.117 Uiso calc R 1 1
C C12 0.0759(7) 0.5556(2) 0.1232(3) 0.0731(12) Uani d . 1 1
H H12A 0.0079 0.5810 0.0688 0.088 Uiso calc R 1 1
C C1 1.6443(6) 0.1816(2) 0.0767(3) 0.0817(14) Uani d . 1 1
H H1B 1.6730 0.1854 0.0089 0.123 Uiso calc R 1 1
H H1C 1.6095 0.1294 0.0914 0.123 Uiso calc R 1 1
H H1D 1.7680 0.1972 0.1186 0.123 Uiso calc R 1 1
H H3A 0.490(8) 0.421(3) 0.349(4) 0.128(19) Uiso d . 1 1
H H2A 1.007(7) 0.328(2) 0.131(3) 0.096(16) Uiso d . 1 1

loop_
_atom_site_aniso_label
_atom_site_aniso_U_11
_atom_site_aniso_U_22
_atom_site_aniso_U_33
_atom_site_aniso_U_12
_atom_site_aniso_U_13
_atom_site_aniso_U_23
O2 0.0594(19) 0.080(2) 0.0581(18) 0.0130(15) 0.0097(15) 0.0022(14)
O3 0.0600(19) 0.0752(19) 0.0638(19) 0.0177(15) 0.0130(15) 0.0115(14)
N2 0.052(2) 0.060(2) 0.071(2) 0.0020(16) 0.0164(17) -0.0059(17)
N1 0.049(2) 0.060(2) 0.071(2) 0.0004(16) 0.0146(18) -0.0089(17)
C4 0.055(2) 0.051(2) 0.053(2) -0.0052(18) 0.0082(19) -0.0062(18)
O1 0.0661(18) 0.0868(19) 0.0619(18) 0.0217(15) 0.0187(14) 0.0032(14)
C2 0.050(2) 0.055(2) 0.055(2) 0.0014(19) 0.0069(19) -0.0041(18)
O4 0.0630(18) 0.0796(19) 0.0691(18) 0.0180(15) 0.0214(14) 0.0114(14)
C14 0.049(2) 0.055(2) 0.063(3) -0.0023(19) 0.008(2) 0.0028(19)
C3 0.050(2) 0.052(2) 0.052(2) -0.0001(19) 0.0042(18) -0.0021(18)
C15 0.052(2) 0.051(2) 0.056(2) -0.0026(19) 0.0052(19) 0.0064(18)
C13 0.056(3) 0.059(3) 0.073(3) 0.0026(19) 0.003(2) 0.007(2)
C10 0.054(2) 0.054(2) 0.064(3) -0.0039(19) 0.009(2) -0.0012(19)
C8 0.056(3) 0.059(2) 0.062(3) -0.006(2) 0.015(2) -0.011(2)
C11 0.071(3) 0.081(3) 0.059(3) -0.003(2) 0.010(2) 0.002(2)
C5 0.071(3) 0.068(3) 0.053(3) -0.007(2) 0.008(2) -0.007(2)
C7 0.058(3) 0.059(3) 0.070(3) 0.008(2) 0.005(2) 0.000(2)
C9 0.065(3) 0.060(3) 0.067(3) -0.005(2) 0.020(2) -0.008(2)
C6 0.074(3) 0.068(3) 0.059(3) 0.010(2) 0.001(2) 0.0008(19)
C16 0.054(3) 0.093(3) 0.091(3) 0.018(2) 0.021(2) 0.006(2)
C12 0.067(3) 0.079(3) 0.071(3) 0.005(2) -0.005(2) 0.009(2)
C1 0.065(3) 0.098(3) 0.085(3) 0.019(3) 0.023(2) -0.004(2)

loop_
_atom_type_symbol
_atom_type_description
_atom_type_scat_dispersion_real
_atom_type_scat_dispersion_imag
_atom_type_scat_source
C C 0.0033 0.0016 'International Tables Vol C Tables 4.2.6.8 and 6.1.1.4'
H H 0.0000 0.0000 'International Tables Vol C Tables 4.2.6.8 and 6.1.1.4'
N N 0.0061 0.0033 'International Tables Vol C Tables 4.2.6.8 and 6.1.1.4'
O O 0.0106 0.0060 'International Tables Vol C Tables 4.2.6.8 and 6.1.1.4'
Cl Cl 0.1484 0.1585 'International Tables Vol C Tables 4.2.6.8 and 6.1.1.4'
Co Co 0.3494 0.9721 'International Tables Vol C Tables 4.2.6.8 and 6.1.1.4'

loop_
_geom_angle_atom_site_label_1
_geom_angle_atom_site_label_2
_geom_angle_atom_site_label_3
_geom_angle
C3 O2 H2A 103(3)
C15 O3 H3A 106(3)
C9 N2 N1 113.9(3)
C8 N1 N2 113.3(3)
C3 C4 C5 118.9(3)
C3 C4 C8 121.8(4)
C5 C4 C8 119.3(3)
C2 O1 C1 117.9(3)
O1 C2 C7 125.7(3)
O1 C2 C3 114.6(3)
C7 C2 C3 119.8(3)
C14 O4 C16 118.1(3)
O4 C14 C13 125.5(3)
O4 C14 C15 115.1(3)
C13 C14 C15 119.4(3)
O2 C3 C4 122.8(3)
O2 C3 C2 117.5(3)
C4 C3 C2 119.7(4)
O3 C15 C10 123.6(3)
O3 C15 C14 116.3(3)
C10 C15 C14 120.1(4)
C14 C13 C12 120.3(4)
C14 C13 H13A 119.8
C12 C13 H13A 119.8
C15 C10 C11 118.7(4)
C15 C10 C9 121.1(4)
C11 C10 C9 120.1(3)
N1 C8 C4 122.2(3)
N1 C8 H8A 118.9
C4 C8 H8A 118.9
C12 C11 C10 121.4(4)
C12 C11 H11A 119.3
C10 C11 H11A 119.3
C6 C5 C4 120.7(3)
C6 C5 H5A 119.6
C4 C5 H5A 119.6
C2 C7 C6 120.3(4)
C2 C7 H7A 119.8
C6 C7 H7A 119.8
N2 C9 C10 122.7(3)
N2 C9 H9A 118.6
C10 C9 H9A 118.6
C5 C6 C7 120.6(4)
C5 C6 H6A 119.7
C7 C6 H6A 119.7
O4 C16 H16A 109.5
O4 C16 H16B 109.5
H16A C16 H16B 109.5
O4 C16 H16C 109.5
H16A C16 H16C 109.5
H16B C16 H16C 109.5
C11 C12 C13 120.0(4)
C11 C12 H12A 120.0
C13 C12 H12A 120.0
O1 C1 H1B 109.5
O1 C1 H1C 109.5
H1B C1 H1C 109.5
O1 C1 H1D 109.5
H1B C1 H1D 109.5
H1C C1 H1D 109.5

loop_
_geom_bond_atom_site_label_1
_geom_bond_atom_site_label_2
_geom_bond_distance
O2 C3 1.354(4)
O2 H2A 0.88(4)
O3 C15 1.352(4)
O3 H3A 0.91(5)
N2 C9 1.285(4)
N2 N1 1.402(4)
N1 C8 1.288(4)
C4 C3 1.396(4)
C4 C5 1.404(5)
C4 C8 1.441(5)
O1 C2 1.361(4)
O1 C1 1.426(4)
C2 C7 1.377(5)
C2 C3 1.404(5)
O4 C14 1.357(4)
O4 C16 1.430(4)
C14 C13 1.380(5)
C14 C15 1.411(5)
C15 C10 1.388(5)
C13 C12 1.385(5)
C13 H13A 0.9300
C10 C11 1.392(5)
C10 C9 1.445(5)
C8 H8A 0.9300
C11 C12 1.366(5)
C11 H11A 0.9300
C5 C6 1.359(5)
C5 H5A 0.9300
C7 C6 1.384(5)
C7 H7A 0.9300
C9 H9A 0.9300
C6 H6A 0.9300
C16 H16A 0.9600
C16 H16B 0.9600
C16 H16C 0.9600
C12 H12A 0.9300
C1 H1B 0.9600
C1 H1C 0.9600
C1 H1D 0.9600

loop_
_geom_hbond_atom_site_label_D
_geom_hbond_atom_site_label_H
_geom_hbond_atom_site_label_A
_geom_hbond_site_symmetry_A
_geom_hbond_distance_DH
_geom_hbond_distance_HA
_geom_hbond_distance_DA
_geom_hbond_angle_DHA
_geom_hbond_publ_flag
O3 H3A N2 . 0.91(5) 1.82(5) 2.640(4) 149(4) y
O2 H2A N1 . 0.88(4) 1.82(4) 2.636(4) 153(4) y
C16 H16A O4 3_566 0.96 2.55 3.279(5) 133 y
C7 H7A Cg2 2_745 0.930 2.90 3.694(4) 144 y
C13 H13A Cg1 2_655 0.930 2.89 3.717(4) 149 y

loop_
_cod_related_entry_id
_cod_related_entry_database
_cod_related_entry_code
1 ChemSpider 10838384
